data_4025621
loop_
_publ_author_name
'Bing Wang'

_publ_section_title
;
 Practical Enantiospecific Synthesis of an Orthogonally Protected
 1,4-trans-1,5-cis- 4,5-Diamino-2-cyclopenten-1-ol Derivative
;
_journal_name_full 'Journal of Organic Chemistry'
_journal_page_first 6012
_journal_page_last 6015
_journal_paper_doi 10.1021/jo1009118
_journal_volume 75
_journal_year 2010
_chemical_absolute_configuration ad
_chemical_formula_moiety 'C13 H25 N1 O4 S1'
_chemical_formula_sum 'C13 H25 N O4 S'
_chemical_formula_weight 291.41
_chemical_name_systematic
; 
 ? 
;
_space_group_IT_number 4
_symmetry_cell_setting monoclinic
_symmetry_space_group_name_Hall 'P 2yb'
_symmetry_space_group_name_H-M 'P 1 21 1'
_atom_sites_solution_hydrogens geom
_atom_sites_solution_primary direct
_atom_sites_solution_secondary difmap
_audit_creation_method SHELXL-97
_cell_angle_alpha 90.00
_cell_angle_beta 95.5350(10)
_cell_angle_gamma 90.00
_cell_formula_units_Z 4
_cell_length_a 8.5480(3)
_cell_length_b 19.9436(8)
_cell_length_c 9.6298(4)
_cell_measurement_temperature 296(2)
_cell_volume 1634.01(11)
_computing_structure_refinement 'SHELXL-97 (Sheldrick, 1997)'
_computing_structure_solution 'SHELXS-97 (Sheldrick, 1990)'
_diffrn_ambient_temperature 296(2)
_diffrn_measured_fraction_theta_full 0.998
_diffrn_measured_fraction_theta_max 0.998
_diffrn_radiation_monochromator graphite
_diffrn_radiation_source 'fine-focus sealed tube'
_diffrn_radiation_type MoK\a
_diffrn_radiation_wavelength 0.71073
_diffrn_reflns_av_R_equivalents 0.0203
_diffrn_reflns_av_sigmaI/netI 0.0211
_diffrn_reflns_limit_h_max 10
_diffrn_reflns_limit_h_min -10
_diffrn_reflns_limit_k_max 23
_diffrn_reflns_limit_k_min -23
_diffrn_reflns_limit_l_max 11
_diffrn_reflns_limit_l_min -11
_diffrn_reflns_number 18977
_diffrn_reflns_theta_full 25.00
_diffrn_reflns_theta_max 25.00
_diffrn_reflns_theta_min 2.04
_exptl_absorpt_coefficient_mu 0.207
_exptl_absorpt_correction_T_max 0.9198
_exptl_absorpt_correction_T_min 0.9053
_exptl_absorpt_correction_type multi-scan
_exptl_crystal_colour colorless
_exptl_crystal_density_diffrn 1.185
_exptl_crystal_density_method 'not measured'
_exptl_crystal_description block
_exptl_crystal_F_000 632
_exptl_crystal_size_max 0.49
_exptl_crystal_size_mid 0.46
_exptl_crystal_size_min 0.41
_refine_diff_density_max 0.242
_refine_diff_density_min -0.199
_refine_diff_density_rms 0.034
_refine_ls_abs_structure_details 'Flack H D (1983), Acta Cryst. A39, 876-881'
_refine_ls_abs_structure_Flack -0.02(5)
_refine_ls_extinction_coef 0.0148(15)
_refine_ls_extinction_expression Fc^*^=kFc[1+0.001xFc^2^\l^3^/sin(2\q)]^-1/4^
_refine_ls_extinction_method SHELXL
_refine_ls_goodness_of_fit_ref 1.055
_refine_ls_hydrogen_treatment mixed
_refine_ls_matrix_type full
_refine_ls_number_parameters 356
_refine_ls_number_reflns 5734
_refine_ls_number_restraints 1
_refine_ls_restrained_S_all 1.055
_refine_ls_R_factor_all 0.0341
_refine_ls_R_factor_gt 0.0322
_refine_ls_shift/su_max 0.000
_refine_ls_shift/su_mean 0.000
_refine_ls_structure_factor_coef Fsqd
_refine_ls_weighting_details 'calc w=1/[\s^2^(Fo^2^)+(0.0552P)^2^+0.1803P] where P=(Fo^2^+2Fc^2^)/3'
_refine_ls_weighting_scheme calc
_refine_ls_wR_factor_gt 0.0878
_refine_ls_wR_factor_ref 0.0900
_reflns_number_gt 5472
_reflns_number_total 5734
_reflns_threshold_expression >2sigma(I)
_cod_data_source_file jo1009118_si_002.cif
_cod_data_source_block DS-4
_cod_depositor_comments
;
The following automatic conversions were performed:

'_symmetry_cell_setting' value 'Monoclinic' changed to 'monoclinic'
according to the built-in table from CIF Core dictionary named
'cif_core.dic' version 2.4.1 from 2010-06-29.

Automatic conversion script
Id: cif_fix_values 1646 2011-03-28 12:23:43Z adriana 
;
_cod_original_formula_sum 'C13 H25 N1 O4 S1'
_cod_database_code 4025621

loop_
_symmetry_equiv_pos_as_xyz
'x, y, z'
'-x, y+1/2, -z'

loop_
_atom_site_label
_atom_site_type_symbol
_atom_site_fract_x
_atom_site_fract_y
_atom_site_fract_z
_atom_site_U_iso_or_equiv
_atom_site_adp_type
_atom_site_occupancy
_atom_site_symmetry_multiplicity
_atom_site_calc_flag
_atom_site_refinement_flags
_atom_site_disorder_assembly
_atom_site_disorder_group
S1 S 0.26270(5) 0.74868(2) 0.14164(5) 0.05023(12) Uani 1 1 d . . .
S2 S 0.74630(5) 0.74944(2) -0.27860(6) 0.05648(14) Uani 1 1 d . . .
O1 O -0.27229(19) 0.57019(9) 0.2208(3) 0.0938(7) Uani 1 1 d . . .
O2 O -0.02540(16) 0.53364(7) 0.20655(17) 0.0601(3) Uani 1 1 d . . .
O3 O -0.1526(2) 0.73303(8) 0.3507(2) 0.0892(6) Uani 1 1 d . . .
H3A H -0.1802 0.7562 0.4143 0.134 Uiso 1 1 calc R . .
O4 O 0.1877(2) 0.77446(9) 0.00569(16) 0.0691(4) Uani 1 1 d . . .
O5 O 0.20204(18) 0.57713(7) -0.39654(18) 0.0682(4) Uani 1 1 d . . .
O6 O 0.41284(17) 0.53978(7) -0.26049(16) 0.0622(4) Uani 1 1 d . . .
O7 O 0.25690(16) 0.74437(8) -0.25627(15) 0.0604(3) Uani 1 1 d . . .
H7B H 0.2490 0.7515 -0.1734 0.072 Uiso 1 1 calc R . .
O8 O 0.7169(3) 0.77737(10) -0.42329(19) 0.0875(6) Uani 1 1 d . . .
N1 N 0.1378(2) 0.70318(8) 0.22197(19) 0.0546(4) Uani 1 1 d . . .
N2 N 0.5917(2) 0.70713(8) -0.2365(2) 0.0558(4) Uani 1 1 d . . .
C1 C -0.1767(3) 0.62837(11) 0.2338(3) 0.0600(5) Uani 1 1 d . . .
H1A H -0.1905 0.6541 0.1467 0.072 Uiso 1 1 calc R . .
C2 C -0.0074(2) 0.60094(10) 0.2549(2) 0.0507(4) Uani 1 1 d . . .
H2A H 0.0323 0.6019 0.3538 0.061 Uiso 1 1 calc R . .
C3 C -0.1770(3) 0.51155(11) 0.2333(3) 0.0634(5) Uani 1 1 d . . .
C4 C -0.2365(3) 0.46366(13) 0.1206(4) 0.0823(8) Uani 1 1 d . . .
H4A H -0.2360 0.4851 0.0314 0.123 Uiso 1 1 calc R . .
H4B H -0.3417 0.4503 0.1345 0.123 Uiso 1 1 calc R . .
H4C H -0.1698 0.4249 0.1236 0.123 Uiso 1 1 calc R . .
C5 C -0.1736(4) 0.4819(2) 0.3760(4) 0.1026(10) Uani 1 1 d . . .
H5A H -0.1345 0.5146 0.4440 0.154 Uiso 1 1 calc R . .
H5B H -0.1061 0.4433 0.3823 0.154 Uiso 1 1 calc R . .
H5C H -0.2779 0.4688 0.3935 0.154 Uiso 1 1 calc R . .
C6 C -0.2290(3) 0.67019(13) 0.3510(3) 0.0784(7) Uani 1 1 d . . .
H6A H -0.3420 0.6764 0.3384 0.094 Uiso 1 1 calc R . .
H6B H -0.2023 0.6477 0.4394 0.094 Uiso 1 1 calc R . .
C7 C 0.1081(2) 0.63489(9) 0.1663(2) 0.0493(4) Uani 1 1 d . . .
H7A H 0.0613 0.6378 0.0694 0.059 Uiso 1 1 calc R . .
C8 C 0.2613(3) 0.59781(11) 0.1709(3) 0.0651(6) Uani 1 1 d . . .
H8A H 0.3327 0.6039 0.2491 0.078 Uiso 1 1 calc R . .
C9 C 0.3015(4) 0.55809(14) 0.0746(4) 0.0925(9) Uani 1 1 d . . .
H9A H 0.2331 0.5508 -0.0051 0.111 Uiso 1 1 calc R . .
H9B H 0.3987 0.5368 0.0848 0.111 Uiso 1 1 calc R . .
C10 C 0.2750(3) 0.82201(10) 0.2585(2) 0.0522(4) Uani 1 1 d . . .
C11 C 0.3993(3) 0.86603(13) 0.2007(3) 0.0814(7) Uani 1 1 d . . .
H11A H 0.4142 0.9059 0.2562 0.122 Uiso 1 1 calc R . .
H11B H 0.3653 0.8781 0.1061 0.122 Uiso 1 1 calc R . .
H11C H 0.4966 0.8418 0.2033 0.122 Uiso 1 1 calc R . .
C12 C 0.1192(3) 0.85841(13) 0.2487(3) 0.0751(7) Uani 1 1 d . . .
H12A H 0.1267 0.8964 0.3103 0.113 Uiso 1 1 calc R . .
H12B H 0.0389 0.8286 0.2749 0.113 Uiso 1 1 calc R . .
H12C H 0.0929 0.8734 0.1546 0.113 Uiso 1 1 calc R . .
C13 C 0.3266(5) 0.79877(15) 0.4055(3) 0.0970(10) Uani 1 1 d . . .
H13A H 0.3335 0.8367 0.4672 0.145 Uiso 1 1 calc R . .
H13B H 0.4276 0.7776 0.4074 0.145 Uiso 1 1 calc R . .
H13C H 0.2514 0.7674 0.4349 0.145 Uiso 1 1 calc R . .
C14 C 0.2891(2) 0.63610(10) -0.3553(2) 0.0502(4) Uani 1 1 d . . .
H14A H 0.3332 0.6561 -0.4359 0.060 Uiso 1 1 calc R . .
C15 C 0.4216(2) 0.61034(9) -0.24986(19) 0.0475(4) Uani 1 1 d . . .
H15A H 0.3981 0.6234 -0.1560 0.057 Uiso 1 1 calc R . .
C16 C 0.3026(2) 0.52091(10) -0.3742(2) 0.0550(5) Uani 1 1 d . . .
C17 C 0.2085(3) 0.46281(14) -0.3272(4) 0.0901(9) Uani 1 1 d . . .
H17A H 0.1582 0.4756 -0.2463 0.135 Uiso 1 1 calc R . .
H17B H 0.2771 0.4255 -0.3045 0.135 Uiso 1 1 calc R . .
H17C H 0.1301 0.4503 -0.4008 0.135 Uiso 1 1 calc R . .
C18 C 0.3859(4) 0.50586(15) -0.5009(3) 0.0903(8) Uani 1 1 d . . .
H18A H 0.4438 0.5447 -0.5252 0.135 Uiso 1 1 calc R . .
H18B H 0.3102 0.4942 -0.5772 0.135 Uiso 1 1 calc R . .
H18C H 0.4570 0.4691 -0.4812 0.135 Uiso 1 1 calc R . .
C19 C 0.1760(2) 0.68409(11) -0.2975(3) 0.0607(5) Uani 1 1 d . . .
H19A H 0.0900 0.6939 -0.3678 0.073 Uiso 1 1 calc R . .
H19B H 0.1326 0.6641 -0.2178 0.073 Uiso 1 1 calc R . .
C20 C 0.5864(2) 0.63537(9) -0.2724(2) 0.0467(4) Uani 1 1 d . . .
H20A H 0.6056 0.6295 -0.3704 0.056 Uiso 1 1 calc R . .
C21 C 0.7094(3) 0.59882(11) -0.1802(3) 0.0610(5) Uani 1 1 d . . .
H21A H 0.686(3) 0.5988(15) -0.083(3) 0.082(8) Uiso 1 1 d . . .
C22 C 0.8292(3) 0.56762(15) -0.2209(4) 0.0902(8) Uani 1 1 d . . .
H22A H 0.8449 0.5665 -0.3151 0.108 Uiso 1 1 calc R . .
H22B H 0.8999 0.5462 -0.1560 0.108 Uiso 1 1 calc R . .
C23 C 0.7307(2) 0.82227(10) -0.1641(2) 0.0555(5) Uani 1 1 d . . .
C24 C 0.8678(3) 0.86666(12) -0.1947(4) 0.0856(8) Uani 1 1 d . . .
H24A H 0.8682 0.9064 -0.1386 0.128 Uiso 1 1 calc R . .
H24B H 0.8572 0.8788 -0.2916 0.128 Uiso 1 1 calc R . .
H24C H 0.9646 0.8427 -0.1733 0.128 Uiso 1 1 calc R . .
C25 C 0.5762(3) 0.85744(12) -0.1991(4) 0.0813(8) Uani 1 1 d . . .
H25A H 0.5696 0.8954 -0.1387 0.122 Uiso 1 1 calc R . .
H25B H 0.4916 0.8271 -0.1866 0.122 Uiso 1 1 calc R . .
H25C H 0.5687 0.8723 -0.2944 0.122 Uiso 1 1 calc R . .
C26 C 0.7527(4) 0.79694(18) -0.0150(3) 0.0962(9) Uani 1 1 d . . .
H26A H 0.7454 0.8339 0.0480 0.144 Uiso 1 1 calc R . .
H26B H 0.8541 0.7763 0.0021 0.144 Uiso 1 1 calc R . .
H26C H 0.6724 0.7647 -0.0008 0.144 Uiso 1 1 calc R . .
H1B H 0.508(3) 0.7266(11) -0.254(2) 0.046(6) Uiso 1 1 d . . .
H2B H 0.058(3) 0.7251(13) 0.237(2) 0.062(7) Uiso 1 1 d . . .

loop_
_atom_site_aniso_label
_atom_site_aniso_U_11
_atom_site_aniso_U_22
_atom_site_aniso_U_33
_atom_site_aniso_U_23
_atom_site_aniso_U_13
_atom_site_aniso_U_12
S1 0.0493(2) 0.0448(2) 0.0580(2) -0.0049(2) 0.01235(18) -0.0047(2)
S2 0.0444(2) 0.0433(2) 0.0852(3) -0.0087(3) 0.0243(2) -0.0023(2)
O1 0.0480(8) 0.0563(9) 0.178(2) -0.0215(11) 0.0140(10) -0.0024(7)
O2 0.0496(7) 0.0430(7) 0.0896(10) -0.0041(7) 0.0163(7) -0.0058(6)
O3 0.1099(14) 0.0659(11) 0.1022(13) -0.0257(9) 0.0634(11) -0.0183(9)
O4 0.0867(11) 0.0737(9) 0.0476(7) -0.0078(7) 0.0093(7) -0.0069(8)
O5 0.0558(8) 0.0510(8) 0.0922(11) -0.0107(7) -0.0205(8) 0.0009(7)
O6 0.0617(8) 0.0457(7) 0.0754(9) 0.0110(7) -0.0130(7) -0.0075(7)
O7 0.0611(8) 0.0575(8) 0.0652(7) -0.0089(7) 0.0190(6) -0.0004(7)
O8 0.1077(14) 0.0912(13) 0.0696(10) -0.0131(9) 0.0400(10) -0.0139(11)
N1 0.0567(10) 0.0436(9) 0.0656(10) -0.0059(7) 0.0167(8) -0.0061(8)
N2 0.0400(9) 0.0436(9) 0.0860(12) -0.0092(8) 0.0166(8) -0.0009(7)
C1 0.0558(11) 0.0513(11) 0.0744(13) -0.0059(10) 0.0145(10) -0.0015(9)
C2 0.0510(10) 0.0458(9) 0.0554(10) 0.0003(8) 0.0064(8) -0.0057(8)
C3 0.0483(11) 0.0519(11) 0.0919(16) -0.0032(10) 0.0174(11) -0.0060(9)
C4 0.0649(15) 0.0582(14) 0.122(2) -0.0063(14) -0.0013(14) -0.0101(11)
C5 0.100(2) 0.108(2) 0.107(2) 0.0142(18) 0.0489(19) -0.0108(18)
C6 0.0825(17) 0.0598(13) 0.1005(19) -0.0086(12) 0.0482(14) -0.0048(12)
C7 0.0504(10) 0.0425(9) 0.0556(10) -0.0019(8) 0.0075(8) -0.0051(8)
C8 0.0587(12) 0.0484(11) 0.0900(15) 0.0100(11) 0.0169(11) 0.0005(9)
C9 0.0895(19) 0.0659(15) 0.131(2) 0.0121(16) 0.0565(19) 0.0107(13)
C10 0.0597(11) 0.0439(10) 0.0521(10) -0.0057(8) 0.0008(8) -0.0043(8)
C11 0.0772(16) 0.0606(14) 0.1073(19) -0.0141(13) 0.0130(14) -0.0225(12)
C12 0.0726(15) 0.0587(13) 0.0950(18) -0.0191(12) 0.0133(13) 0.0025(11)
C13 0.141(3) 0.0793(16) 0.0621(14) -0.0042(13) -0.0321(16) -0.0036(18)
C14 0.0497(10) 0.0487(10) 0.0517(10) -0.0015(8) 0.0021(8) -0.0031(8)
C15 0.0470(10) 0.0498(10) 0.0459(9) 0.0017(7) 0.0051(8) -0.0052(8)
C16 0.0500(10) 0.0478(10) 0.0658(12) -0.0033(8) -0.0016(9) 0.0003(8)
C17 0.0665(16) 0.0662(15) 0.135(3) 0.0106(16) -0.0026(16) -0.0198(13)
C18 0.114(2) 0.0842(17) 0.0737(16) -0.0025(13) 0.0123(15) 0.0250(16)
C19 0.0485(11) 0.0604(12) 0.0739(13) -0.0075(10) 0.0085(10) 0.0007(9)
C20 0.0470(10) 0.0409(9) 0.0534(10) -0.0036(7) 0.0109(8) -0.0055(7)
C21 0.0514(12) 0.0524(11) 0.0776(14) -0.0017(10) -0.0023(10) -0.0029(9)
C22 0.0655(15) 0.0808(17) 0.125(2) 0.0103(17) 0.0100(15) 0.0151(14)
C23 0.0490(11) 0.0455(10) 0.0718(12) -0.0110(9) 0.0048(9) -0.0014(8)
C24 0.0586(14) 0.0535(13) 0.145(3) -0.0116(15) 0.0098(15) -0.0129(11)
C25 0.0608(14) 0.0518(12) 0.131(2) -0.0250(14) 0.0062(14) 0.0103(10)
C26 0.108(2) 0.107(2) 0.0705(16) -0.0121(16) -0.0061(15) -0.0181(19)

loop_
_atom_type_symbol
_atom_type_description
_atom_type_scat_dispersion_real
_atom_type_scat_dispersion_imag
_atom_type_scat_source
C C 0.0033 0.0016 'International Tables Vol C Tables 4.2.6.8 and 6.1.1.4'
H H 0.0000 0.0000 'International Tables Vol C Tables 4.2.6.8 and 6.1.1.4'
N N 0.0061 0.0033 'International Tables Vol C Tables 4.2.6.8 and 6.1.1.4'
O O 0.0106 0.0060 'International Tables Vol C Tables 4.2.6.8 and 6.1.1.4'
S S 0.1246 0.1234 'International Tables Vol C Tables 4.2.6.8 and 6.1.1.4'

loop_
_geom_angle_atom_site_label_1
_geom_angle_atom_site_label_2
_geom_angle_atom_site_label_3
_geom_angle
_geom_angle_site_symmetry_1
_geom_angle_site_symmetry_3
_geom_angle_publ_flag
O4 S1 N1 110.99(10) . . ?
O4 S1 C10 104.87(9) . . ?
N1 S1 C10 98.72(9) . . ?
O8 S2 N2 110.60(11) . . ?
O8 S2 C23 104.41(11) . . ?
N2 S2 C23 98.67(9) . . ?
C1 O1 C3 110.18(16) . . ?
C3 O2 C2 107.81(16) . . ?
C6 O3 H3A 109.5 . . ?
C16 O5 C14 108.50(14) . . ?
C15 O6 C16 110.20(14) . . ?
C19 O7 H7B 109.5 . . ?
C7 N1 S1 115.69(14) . . ?
C7 N1 H2B 115.5(17) . . ?
S1 N1 H2B 111.8(17) . . ?
C20 N2 S2 116.49(13) . . ?
C20 N2 H1B 114.2(15) . . ?
S2 N2 H1B 114.4(15) . . ?
O1 C1 C6 108.0(2) . . ?
O1 C1 C2 104.29(16) . . ?
C6 C1 C2 116.1(2) . . ?
O1 C1 H1A 109.4 . . ?
C6 C1 H1A 109.4 . . ?
C2 C1 H1A 109.4 . . ?
O2 C2 C7 106.93(16) . . ?
O2 C2 C1 102.74(16) . . ?
C7 C2 C1 114.76(17) . . ?
O2 C2 H2A 110.7 . . ?
C7 C2 H2A 110.7 . . ?
C1 C2 H2A 110.7 . . ?
O2 C3 O1 104.79(16) . . ?
O2 C3 C5 110.7(2) . . ?
O1 C3 C5 111.3(2) . . ?
O2 C3 C4 108.6(2) . . ?
O1 C3 C4 108.1(2) . . ?
C5 C3 C4 112.9(2) . . ?
C3 C4 H4A 109.5 . . ?
C3 C4 H4B 109.5 . . ?
H4A C4 H4B 109.5 . . ?
C3 C4 H4C 109.5 . . ?
H4A C4 H4C 109.5 . . ?
H4B C4 H4C 109.5 . . ?
C3 C5 H5A 109.5 . . ?
C3 C5 H5B 109.5 . . ?
H5A C5 H5B 109.5 . . ?
C3 C5 H5C 109.5 . . ?
H5A C5 H5C 109.5 . . ?
H5B C5 H5C 109.5 . . ?
O3 C6 C1 108.65(18) . . ?
O3 C6 H6A 110.0 . . ?
C1 C6 H6A 110.0 . . ?
O3 C6 H6B 110.0 . . ?
C1 C6 H6B 110.0 . . ?
H6A C6 H6B 108.3 . . ?
N1 C7 C8 108.91(17) . . ?
N1 C7 C2 107.72(16) . . ?
C8 C7 C2 112.00(17) . . ?
N1 C7 H7A 109.4 . . ?
C8 C7 H7A 109.4 . . ?
C2 C7 H7A 109.4 . . ?
C9 C8 C7 124.9(3) . . ?
C9 C8 H8A 117.6 . . ?
C7 C8 H8A 117.6 . . ?
C8 C9 H9A 120.0 . . ?
C8 C9 H9B 120.0 . . ?
H9A C9 H9B 120.0 . . ?
C12 C10 C13 112.4(2) . . ?
C12 C10 C11 110.0(2) . . ?
C13 C10 C11 111.6(2) . . ?
C12 C10 S1 110.18(14) . . ?
C13 C10 S1 108.80(16) . . ?
C11 C10 S1 103.59(15) . . ?
C10 C11 H11A 109.5 . . ?
C10 C11 H11B 109.5 . . ?
H11A C11 H11B 109.5 . . ?
C10 C11 H11C 109.5 . . ?
H11A C11 H11C 109.5 . . ?
H11B C11 H11C 109.5 . . ?
C10 C12 H12A 109.5 . . ?
C10 C12 H12B 109.5 . . ?
H12A C12 H12B 109.5 . . ?
C10 C12 H12C 109.5 . . ?
H12A C12 H12C 109.5 . . ?
H12B C12 H12C 109.5 . . ?
C10 C13 H13A 109.5 . . ?
C10 C13 H13B 109.5 . . ?
H13A C13 H13B 109.5 . . ?
C10 C13 H13C 109.5 . . ?
H13A C13 H13C 109.5 . . ?
H13B C13 H13C 109.5 . . ?
O5 C14 C19 106.89(16) . . ?
O5 C14 C15 103.88(15) . . ?
C19 C14 C15 115.31(17) . . ?
O5 C14 H14A 110.2 . . ?
C19 C14 H14A 110.2 . . ?
C15 C14 H14A 110.2 . . ?
O6 C15 C20 110.97(16) . . ?
O6 C15 C14 104.78(14) . . ?
C20 C15 C14 115.31(16) . . ?
O6 C15 H15A 108.5 . . ?
C20 C15 H15A 108.5 . . ?
C14 C15 H15A 108.5 . . ?
O5 C16 O6 104.73(15) . . ?
O5 C16 C18 111.31(19) . . ?
O6 C16 C18 110.3(2) . . ?
O5 C16 C17 108.7(2) . . ?
O6 C16 C17 107.78(19) . . ?
C18 C16 C17 113.6(2) . . ?
C16 C17 H17A 109.5 . . ?
C16 C17 H17B 109.5 . . ?
H17A C17 H17B 109.5 . . ?
C16 C17 H17C 109.5 . . ?
H17A C17 H17C 109.5 . . ?
H17B C17 H17C 109.5 . . ?
C16 C18 H18A 109.5 . . ?
C16 C18 H18B 109.5 . . ?
H18A C18 H18B 109.5 . . ?
C16 C18 H18C 109.5 . . ?
H18A C18 H18C 109.5 . . ?
H18B C18 H18C 109.5 . . ?
O7 C19 C14 109.13(16) . . ?
O7 C19 H19A 109.9 . . ?
C14 C19 H19A 109.9 . . ?
O7 C19 H19B 109.9 . . ?
C14 C19 H19B 109.9 . . ?
H19A C19 H19B 108.3 . . ?
N2 C20 C21 109.25(17) . . ?
N2 C20 C15 106.95(15) . . ?
C21 C20 C15 111.11(16) . . ?
N2 C20 H20A 109.8 . . ?
C21 C20 H20A 109.8 . . ?
C15 C20 H20A 109.8 . . ?
C22 C21 C20 125.9(3) . . ?
C22 C21 H21A 122.1(18) . . ?
C20 C21 H21A 111.9(18) . . ?
C21 C22 H22A 120.0 . . ?
C21 C22 H22B 120.0 . . ?
H22A C22 H22B 120.0 . . ?
C25 C23 C26 113.1(2) . . ?
C25 C23 C24 111.2(2) . . ?
C26 C23 C24 110.5(2) . . ?
C25 C23 S2 110.32(15) . . ?
C26 C23 S2 107.18(18) . . ?
C24 C23 S2 104.04(16) . . ?
C23 C24 H24A 109.5 . . ?
C23 C24 H24B 109.5 . . ?
H24A C24 H24B 109.5 . . ?
C23 C24 H24C 109.5 . . ?
H24A C24 H24C 109.5 . . ?
H24B C24 H24C 109.5 . . ?
C23 C25 H25A 109.5 . . ?
C23 C25 H25B 109.5 . . ?
H25A C25 H25B 109.5 . . ?
C23 C25 H25C 109.5 . . ?
H25A C25 H25C 109.5 . . ?
H25B C25 H25C 109.5 . . ?
C23 C26 H26A 109.5 . . ?
C23 C26 H26B 109.5 . . ?
H26A C26 H26B 109.5 . . ?
C23 C26 H26C 109.5 . . ?
H26A C26 H26C 109.5 . . ?
H26B C26 H26C 109.5 . . ?

loop_
_geom_bond_atom_site_label_1
_geom_bond_atom_site_label_2
_geom_bond_distance
_geom_bond_site_symmetry_2
_geom_bond_publ_flag
S1 O4 1.4925(17) . ?
S1 N1 1.6495(18) . ?
S1 C10 1.8421(19) . ?
S2 O8 1.499(2) . ?
S2 N2 1.6513(17) . ?
S2 C23 1.836(2) . ?
O1 C1 1.417(3) . ?
O1 C3 1.423(3) . ?
O2 C3 1.416(3) . ?
O2 C2 1.424(2) . ?
O3 C6 1.413(3) . ?
O3 H3A 0.8200 . ?
O5 C16 1.417(2) . ?
O5 C14 1.428(2) . ?
O6 C15 1.412(2) . ?
O6 C16 1.425(2) . ?
O7 C19 1.424(3) . ?
O7 H7B 0.8200 . ?
N1 C7 1.477(2) . ?
N1 H2B 0.84(3) . ?
N2 C20 1.472(2) . ?
N2 H1B 0.82(2) . ?
C1 C6 1.505(3) . ?
C1 C2 1.543(3) . ?
C1 H1A 0.9800 . ?
C2 C7 1.524(3) . ?
C2 H2A 0.9800 . ?
C3 C5 1.494(4) . ?
C3 C4 1.498(4) . ?
C4 H4A 0.9600 . ?
C4 H4B 0.9600 . ?
C4 H4C 0.9600 . ?
C5 H5A 0.9600 . ?
C5 H5B 0.9600 . ?
C5 H5C 0.9600 . ?
C6 H6A 0.9700 . ?
C6 H6B 0.9700 . ?
C7 C8 1.502(3) . ?
C7 H7A 0.9800 . ?
C8 C9 1.291(4) . ?
C8 H8A 0.9300 . ?
C9 H9A 0.9300 . ?
C9 H9B 0.9300 . ?
C10 C12 1.512(3) . ?
C10 C13 1.514(3) . ?
C10 C11 1.524(3) . ?
C11 H11A 0.9600 . ?
C11 H11B 0.9600 . ?
C11 H11C 0.9600 . ?
C12 H12A 0.9600 . ?
C12 H12B 0.9600 . ?
C12 H12C 0.9600 . ?
C13 H13A 0.9600 . ?
C13 H13B 0.9600 . ?
C13 H13C 0.9600 . ?
C14 C19 1.505(3) . ?
C14 C15 1.535(3) . ?
C14 H14A 0.9800 . ?
C15 C20 1.530(3) . ?
C15 H15A 0.9800 . ?
C16 C18 1.501(4) . ?
C16 C17 1.505(3) . ?
C17 H17A 0.9600 . ?
C17 H17B 0.9600 . ?
C17 H17C 0.9600 . ?
C18 H18A 0.9600 . ?
C18 H18B 0.9600 . ?
C18 H18C 0.9600 . ?
C19 H19A 0.9700 . ?
C19 H19B 0.9700 . ?
C20 C21 1.499(3) . ?
C20 H20A 0.9800 . ?
C21 C22 1.291(4) . ?
C21 H21A 0.97(3) . ?
C22 H22A 0.9300 . ?
C22 H22B 0.9300 . ?
C23 C25 1.505(3) . ?
C23 C26 1.516(4) . ?
C23 C24 1.520(3) . ?
C24 H24A 0.9600 . ?
C24 H24B 0.9600 . ?
C24 H24C 0.9600 . ?
C25 H25A 0.9600 . ?
C25 H25B 0.9600 . ?
C25 H25C 0.9600 . ?
C26 H26A 0.9600 . ?
C26 H26B 0.9600 . ?
C26 H26C 0.9600 . ?

loop_
_geom_torsion_atom_site_label_1
_geom_torsion_atom_site_label_2
_geom_torsion_atom_site_label_3
_geom_torsion_atom_site_label_4
_geom_torsion
_geom_torsion_site_symmetry_1
_geom_torsion_site_symmetry_2
_geom_torsion_site_symmetry_3
_geom_torsion_site_symmetry_4
_geom_torsion_publ_flag
O4 S1 N1 C7 76.21(17) . . . . ?
C10 S1 N1 C7 -174.10(15) . . . . ?
O8 S2 N2 C20 89.12(18) . . . . ?
C23 S2 N2 C20 -161.85(16) . . . . ?
C3 O1 C1 C6 -123.6(2) . . . . ?
C3 O1 C1 C2 0.5(3) . . . . ?
C3 O2 C2 C7 -152.05(17) . . . . ?
C3 O2 C2 C1 -30.9(2) . . . . ?
O1 C1 C2 O2 18.2(2) . . . . ?
C6 C1 C2 O2 136.92(19) . . . . ?
O1 C1 C2 C7 133.8(2) . . . . ?
C6 C1 C2 C7 -107.4(2) . . . . ?
C2 O2 C3 O1 31.9(2) . . . . ?
C2 O2 C3 C5 -88.2(2) . . . . ?
C2 O2 C3 C4 147.26(19) . . . . ?
C1 O1 C3 O2 -19.3(3) . . . . ?
C1 O1 C3 C5 100.4(3) . . . . ?
C1 O1 C3 C4 -135.0(2) . . . . ?
O1 C1 C6 O3 -170.7(2) . . . . ?
C2 C1 C6 O3 72.6(3) . . . . ?
S1 N1 C7 C8 57.5(2) . . . . ?
S1 N1 C7 C2 179.19(13) . . . . ?
O2 C2 C7 N1 -175.67(15) . . . . ?
C1 C2 C7 N1 71.1(2) . . . . ?
O2 C2 C7 C8 -55.9(2) . . . . ?
C1 C2 C7 C8 -169.15(18) . . . . ?
N1 C7 C8 C9 -139.8(2) . . . . ?
C2 C7 C8 C9 101.1(3) . . . . ?
O4 S1 C10 C12 47.73(19) . . . . ?
N1 S1 C10 C12 -66.83(18) . . . . ?
O4 S1 C10 C13 171.4(2) . . . . ?
N1 S1 C10 C13 56.8(2) . . . . ?
O4 S1 C10 C11 -69.85(18) . . . . ?
N1 S1 C10 C11 175.59(17) . . . . ?
C16 O5 C14 C19 -146.56(18) . . . . ?
C16 O5 C14 C15 -24.2(2) . . . . ?
C16 O6 C15 C20 -117.38(18) . . . . ?
C16 O6 C15 C14 7.7(2) . . . . ?
O5 C14 C15 O6 9.9(2) . . . . ?
C19 C14 C15 O6 126.50(18) . . . . ?
O5 C14 C15 C20 132.19(17) . . . . ?
C19 C14 C15 C20 -111.2(2) . . . . ?
C14 O5 C16 O6 29.2(2) . . . . ?
C14 O5 C16 C18 -90.0(2) . . . . ?
C14 O5 C16 C17 144.2(2) . . . . ?
C15 O6 C16 O5 -22.5(2) . . . . ?
C15 O6 C16 C18 97.3(2) . . . . ?
C15 O6 C16 C17 -138.2(2) . . . . ?
O5 C14 C19 O7 -179.25(16) . . . . ?
C15 C14 C19 O7 65.9(2) . . . . ?
S2 N2 C20 C21 70.3(2) . . . . ?
S2 N2 C20 C15 -169.40(13) . . . . ?
O6 C15 C20 N2 -170.73(16) . . . . ?
C14 C15 C20 N2 70.4(2) . . . . ?
O6 C15 C20 C21 -51.6(2) . . . . ?
C14 C15 C20 C21 -170.49(17) . . . . ?
N2 C20 C21 C22 -116.3(3) . . . . ?
C15 C20 C21 C22 125.9(3) . . . . ?
O8 S2 C23 C25 54.1(2) . . . . ?
N2 S2 C23 C25 -59.9(2) . . . . ?
O8 S2 C23 C26 177.71(19) . . . . ?
N2 S2 C23 C26 63.71(19) . . . . ?
O8 S2 C23 C24 -65.22(19) . . . . ?
N2 S2 C23 C24 -179.21(18) . . . . ?
